data_7705529
loop_
_publ_author_name
'Pan, Hung-Ruei'
'Wu, Zong-Han'
'Kuo, Chin-Ting'
'Ou, Han-Jang'
'Lee, Gene-Hsiang'
'Hsu, Hua-Fen'

_publ_section_title
;
 The dual roles of a V(III) centre for substrate binding and oxygen atom
 abstraction; nitrite reduction mediated by a V(III) complex.
;
_journal_issue 41
_journal_name_full 'Dalton transactions (Cambridge, England : 2003)'
_journal_page_first 14393
_journal_page_last 14396
_journal_paper_doi 10.1039/d0dt03274c
_journal_volume 49
_journal_year 2020
_chemical_formula_sum 'C55 H62 N3 O P2 S3 Si3 V'
_chemical_formula_weight 1074.40
_space_group_crystal_system monoclinic
_space_group_IT_number 14
_space_group_name_Hall '-P 2ybc'
_space_group_name_H-M_alt 'P 1 21/c 1'
_atom_sites_solution_hydrogens geom
_audit_creation_method SHELXL-2018/3
_audit_update_record
;
2020-07-18 deposited with the CCDC.	2020-09-25 downloaded from the CCDC.
;
_cell_angle_alpha 90
_cell_angle_beta 94.8117(4)
_cell_angle_gamma 90
_cell_formula_units_Z 4
_cell_length_a 13.1191(2)
_cell_length_b 23.2974(5)
_cell_length_c 18.4253(3)
_cell_measurement_reflns_used 22341
_cell_measurement_temperature 150(2)
_cell_measurement_theta_max 29.98
_cell_measurement_theta_min 2.22
_cell_volume 5611.68(17)
_computing_cell_refinement 'Bruker SAINT'
_computing_data_collection 'Bruker APEX3'
_computing_data_reduction 'Bruker SAINT'
_computing_molecular_graphics 'Bruker SHELXTL'
_computing_publication_material 'Bruker SHELXTL'
_computing_structure_refinement 'SHELXL-2018/3 (Sheldrick, 2018)'
_computing_structure_solution 'SHELXT (Sheldrick, 2015)'
_diffrn_ambient_temperature 150(2)
_diffrn_measured_fraction_theta_full 0.999
_diffrn_measured_fraction_theta_max 0.998
_diffrn_measurement_device_type 'Bruker D8 VENTURE'
_diffrn_measurement_method '\f and \w scans'
_diffrn_radiation_type MoK\a
_diffrn_radiation_wavelength 0.71073
_diffrn_reflns_av_R_equivalents 0.0400
_diffrn_reflns_av_unetI/netI 0.0416
_diffrn_reflns_Laue_measured_fraction_full 0.999
_diffrn_reflns_Laue_measured_fraction_max 0.998
_diffrn_reflns_limit_h_max 18
_diffrn_reflns_limit_h_min -18
_diffrn_reflns_limit_k_max 31
_diffrn_reflns_limit_k_min -32
_diffrn_reflns_limit_l_max 25
_diffrn_reflns_limit_l_min -25
_diffrn_reflns_number 47193
_diffrn_reflns_point_group_measured_fraction_full 0.999
_diffrn_reflns_point_group_measured_fraction_max 0.998
_diffrn_reflns_theta_full 25.242
_diffrn_reflns_theta_max 29.999
_diffrn_reflns_theta_min 2.171
_exptl_absorpt_coefficient_mu 0.450
_exptl_absorpt_correction_T_max 0.7460
_exptl_absorpt_correction_T_min 0.6626
_exptl_absorpt_correction_type multi-scan
_exptl_absorpt_process_details 'Bruker SADABS'
_exptl_crystal_colour green
_exptl_crystal_density_diffrn 1.272
_exptl_crystal_description block
_exptl_crystal_F_000 2256
_exptl_crystal_recrystallization_method 'Re-crystallisation from solvent: CH3CN'
_exptl_crystal_size_max 0.288
_exptl_crystal_size_mid 0.149
_exptl_crystal_size_min 0.093
_refine_diff_density_max 0.460
_refine_diff_density_min -0.347
_refine_diff_density_rms 0.059
_refine_ls_extinction_method none
_refine_ls_goodness_of_fit_ref 1.033
_refine_ls_hydrogen_treatment constr
_refine_ls_matrix_type full
_refine_ls_number_parameters 624
_refine_ls_number_reflns 16360
_refine_ls_number_restraints 0
_refine_ls_restrained_S_all 1.033
_refine_ls_R_factor_all 0.0471
_refine_ls_R_factor_gt 0.0357
_refine_ls_shift/su_max 0.001
_refine_ls_shift/su_mean 0.000
_refine_ls_structure_factor_coef Fsqd
_refine_ls_weighting_details 'w=1/[\s^2^(Fo^2^)+(0.0352P)^2^+2.5505P] where P=(Fo^2^+2Fc^2^)/3'
_refine_ls_weighting_scheme calc
_refine_ls_wR_factor_gt 0.0842
_refine_ls_wR_factor_ref 0.0913
_reflns_Friedel_coverage 0.000
_reflns_number_gt 13619
_reflns_number_total 16360
_reflns_threshold_expression 'I > 2\s(I)'
_cod_data_source_file d0dt03274c2.cif
_cod_data_source_block ic20289
_cod_depositor_comments 'Adding full bibliography for 7705529.cif.'
_cod_original_sg_symbol_H-M 'P 21/c'
_cod_database_code 7705529
_shelx_shelxl_version_number 2018/3
_shelx_space_group_comment
; 
The symmetry employed for this shelxl refinement is uniquely defined 
by the following loop, which should always be used as a source of 
symmetry information in preference to the above space-group names. 
They are only intended as comments. 
;
_shelx_estimated_absorpt_t_min 0.881
_shelx_estimated_absorpt_t_max 0.959

loop_
_space_group_symop_operation_xyz
'x, y, z'
'-x, y+1/2, -z+1/2'
'-x, -y, -z'
'x, -y-1/2, z-1/2'

loop_
_atom_site_label
_atom_site_type_symbol
_atom_site_fract_x
_atom_site_fract_y
_atom_site_fract_z
_atom_site_U_iso_or_equiv
_atom_site_adp_type
_atom_site_occupancy
_atom_site_site_symmetry_order
_atom_site_calc_flag
_atom_site_refinement_flags_posn
_atom_site_refinement_flags_adp
_atom_site_refinement_flags_occupancy
_atom_site_disorder_assembly
_atom_site_disorder_group
V1 V 0.20930(2) 0.25563(2) 0.69066(2) 0.01354(5) Uani 1 1 d . . . . .
S1 S 0.32095(2) 0.17940(2) 0.69897(2) 0.01779(7) Uani 1 1 d . . . . .
S2 S 0.16114(2) 0.29989(2) 0.79392(2) 0.01890(7) Uani 1 1 d . . . . .
S3 S 0.19306(2) 0.31126(2) 0.58726(2) 0.01738(7) Uani 1 1 d . . . . .
P1 P 0.36210(2) 0.30971(2) 0.71609(2) 0.01470(7) Uani 1 1 d . . . . .
Si1 Si 0.50706(3) 0.08264(2) 0.72005(2) 0.02246(9) Uani 1 1 d . . . . .
Si2 Si 0.12329(3) 0.37413(2) 0.94368(2) 0.01928(8) Uani 1 1 d . . . . .
Si3 Si 0.17730(3) 0.41583(2) 0.46200(2) 0.02273(9) Uani 1 1 d . . . . .
N1 N 0.10242(8) 0.21360(5) 0.67105(6) 0.0168(2) Uani 1 1 d . . . . .
O1 O 0.03025(8) 0.18168(5) 0.65670(7) 0.0294(3) Uani 1 1 d . . . . .
C1 C 0.47286(10) 0.26275(6) 0.72060(8) 0.0169(3) Uani 1 1 d . . . . .
C2 C 0.57454(10) 0.28129(7) 0.72880(8) 0.0209(3) Uani 1 1 d . . . . .
H2 H 0.589583 0.321085 0.733203 0.025 Uiso 1 1 calc R U . . .
C3 C 0.65352(10) 0.24151(7) 0.73049(8) 0.0226(3) Uani 1 1 d . . . . .
H3 H 0.722678 0.254014 0.733787 0.027 Uiso 1 1 calc R U . . .
C4 C 0.63070(10) 0.18336(7) 0.72732(8) 0.0222(3) Uani 1 1 d . . . . .
H4 H 0.685475 0.156567 0.730087 0.027 Uiso 1 1 calc R U . . .
C5 C 0.52985(10) 0.16251(6) 0.72019(8) 0.0182(3) Uani 1 1 d . . . . .
C6 C 0.45013(10) 0.20393(6) 0.71469(7) 0.0166(3) Uani 1 1 d . . . . .
C7 C 0.44988(13) 0.05843(8) 0.62892(10) 0.0318(4) Uani 1 1 d . . . . .
H7A H 0.496182 0.068161 0.591709 0.048 Uiso 1 1 calc R U . . .
H7B H 0.383997 0.077629 0.617641 0.048 Uiso 1 1 calc R U . . .
H7C H 0.439478 0.016781 0.629609 0.048 Uiso 1 1 calc R U . . .
C8 C 0.63249(13) 0.04506(8) 0.73904(12) 0.0390(4) Uani 1 1 d . . . . .
H8A H 0.621110 0.003514 0.740308 0.058 Uiso 1 1 calc R U . . .
H8B H 0.664883 0.057791 0.786157 0.058 Uiso 1 1 calc R U . . .
H8C H 0.677178 0.054198 0.700595 0.058 Uiso 1 1 calc R U . . .
C9 C 0.42810(13) 0.06239(8) 0.79615(10) 0.0299(3) Uani 1 1 d . . . . .
H9A H 0.362408 0.082604 0.790301 0.045 Uiso 1 1 calc R U . . .
H9B H 0.464493 0.073100 0.842803 0.045 Uiso 1 1 calc R U . . .
H9C H 0.416057 0.020874 0.795164 0.045 Uiso 1 1 calc R U . . .
C10 C 0.35757(10) 0.34714(6) 0.80227(8) 0.0165(3) Uani 1 1 d . . . . .
C11 C 0.43838(11) 0.37862(7) 0.83705(8) 0.0209(3) Uani 1 1 d . . . . .
H11 H 0.501971 0.380868 0.816058 0.025 Uiso 1 1 calc R U . . .
C12 C 0.42568(11) 0.40646(7) 0.90199(9) 0.0238(3) Uani 1 1 d . . . . .
H12 H 0.480890 0.427204 0.926171 0.029 Uiso 1 1 calc R U . . .
C13 C 0.33190(11) 0.40399(7) 0.93173(8) 0.0218(3) Uani 1 1 d . . . . .
H13 H 0.323998 0.423990 0.975835 0.026 Uiso 1 1 calc R U . . .
C14 C 0.24841(10) 0.37308(6) 0.89912(8) 0.0178(3) Uani 1 1 d . . . . .
C15 C 0.26343(10) 0.34331(6) 0.83384(8) 0.0165(3) Uani 1 1 d . . . . .
C16 C 0.07963(12) 0.30190(7) 0.97026(9) 0.0256(3) Uani 1 1 d . . . . .
H16A H 0.134217 0.282998 1.001055 0.038 Uiso 1 1 calc R U . . .
H16B H 0.062827 0.278802 0.926434 0.038 Uiso 1 1 calc R U . . .
H16C H 0.018805 0.305763 0.997332 0.038 Uiso 1 1 calc R U . . .
C17 C 0.02343(12) 0.41268(8) 0.88326(10) 0.0303(4) Uani 1 1 d . . . . .
H17A H 0.012192 0.392294 0.836754 0.045 Uiso 1 1 calc R U . . .
H17B H 0.046582 0.451873 0.874491 0.045 Uiso 1 1 calc R U . . .
H17C H -0.040663 0.414013 0.906969 0.045 Uiso 1 1 calc R U . . .
C18 C 0.14331(14) 0.41556(8) 1.03068(9) 0.0332(4) Uani 1 1 d . . . . .
H18A H 0.079258 0.416745 1.054449 0.050 Uiso 1 1 calc R U . . .
H18B H 0.164752 0.454773 1.020155 0.050 Uiso 1 1 calc R U . . .
H18C H 0.196418 0.396873 1.063026 0.050 Uiso 1 1 calc R U . . .
C19 C 0.37346(10) 0.36306(6) 0.64516(8) 0.0176(3) Uani 1 1 d . . . . .
C20 C 0.45248(11) 0.40317(7) 0.64438(9) 0.0239(3) Uani 1 1 d . . . . .
H20 H 0.506260 0.403266 0.682268 0.029 Uiso 1 1 calc R U . . .
C21 C 0.45241(13) 0.44281(8) 0.58837(10) 0.0314(4) Uani 1 1 d . . . . .
H21 H 0.507607 0.469003 0.586447 0.038 Uiso 1 1 calc R U . . .
C22 C 0.37120(13) 0.44400(7) 0.53507(9) 0.0285(3) Uani 1 1 d . . . . .
H22 H 0.371423 0.472059 0.497668 0.034 Uiso 1 1 calc R U . . .
C23 C 0.28866(11) 0.40552(6) 0.53403(8) 0.0208(3) Uani 1 1 d . . . . .
C24 C 0.29282(10) 0.36338(6) 0.58956(8) 0.0171(3) Uani 1 1 d . . . . .
C25 C 0.17008(13) 0.35912(8) 0.39074(10) 0.0310(4) Uani 1 1 d . . . . .
H25A H 0.151189 0.322528 0.412167 0.047 Uiso 1 1 calc R U . . .
H25B H 0.236817 0.355244 0.371004 0.047 Uiso 1 1 calc R U . . .
H25C H 0.118430 0.369699 0.351506 0.047 Uiso 1 1 calc R U . . .
C26 C 0.05167(14) 0.42148(9) 0.50235(11) 0.0385(4) Uani 1 1 d . . . . .
H26A H -0.001283 0.433187 0.464570 0.058 Uiso 1 1 calc R U . . .
H26B H 0.056706 0.450096 0.541476 0.058 Uiso 1 1 calc R U . . .
H26C H 0.033706 0.384136 0.522166 0.058 Uiso 1 1 calc R U . . .
C27 C 0.19810(15) 0.48653(8) 0.41716(10) 0.0357(4) Uani 1 1 d . . . . .
H27A H 0.260564 0.484733 0.391571 0.054 Uiso 1 1 calc R U . . .
H27B H 0.205032 0.516770 0.454214 0.054 Uiso 1 1 calc R U . . .
H27C H 0.139580 0.495074 0.382226 0.054 Uiso 1 1 calc R U . . .
P2 P 0.72825(3) 0.25655(2) -0.00248(2) 0.01880(8) Uani 1 1 d . . . . .
C28 C 0.79636(11) 0.24129(8) -0.08056(8) 0.0257(3) Uani 1 1 d . . . . .
C29 C 0.81650(14) 0.18428(10) -0.09619(10) 0.0387(4) Uani 1 1 d . . . . .
H29 H 0.790621 0.154369 -0.067877 0.046 Uiso 1 1 calc R U . . .
C30 C 0.87516(16) 0.17132(12) -0.15393(11) 0.0523(6) Uani 1 1 d . . . . .
H30 H 0.888257 0.132461 -0.165687 0.063 Uiso 1 1 calc R U . . .
C31 C 0.91385(13) 0.21492(14) -0.19364(10) 0.0554(7) Uani 1 1 d . . . . .
H31 H 0.955114 0.205964 -0.232074 0.066 Uiso 1 1 calc R U . . .
C32 C 0.89376(14) 0.27086(13) -0.17859(10) 0.0497(6) Uani 1 1 d . . . . .
H32 H 0.920512 0.300401 -0.207035 0.060 Uiso 1 1 calc R U . . .
C33 C 0.83460(12) 0.28523(10) -0.12211(9) 0.0356(4) Uani 1 1 d . . . . .
H33 H 0.820427 0.324264 -0.111959 0.043 Uiso 1 1 calc R U . . .
C34 C 0.59286(10) 0.24883(7) -0.02121(8) 0.0197(3) Uani 1 1 d . . . . .
C35 C 0.55010(11) 0.22198(8) -0.08390(8) 0.0255(3) Uani 1 1 d . . . . .
H35 H 0.592616 0.207346 -0.118857 0.031 Uiso 1 1 calc R U . . .
C36 C 0.44423(12) 0.21680(8) -0.09486(9) 0.0290(4) Uani 1 1 d . . . . .
H36 H 0.414273 0.198395 -0.137451 0.035 Uiso 1 1 calc R U . . .
C37 C 0.38228(11) 0.23837(8) -0.04391(9) 0.0264(3) Uani 1 1 d . . . . .
H37 H 0.310063 0.234941 -0.051985 0.032 Uiso 1 1 calc R U . . .
C38 C 0.42505(11) 0.26490(7) 0.01870(9) 0.0259(3) Uani 1 1 d . . . . .
H38 H 0.382138 0.279356 0.053515 0.031 Uiso 1 1 calc R U . . .
C39 C 0.53029(11) 0.27038(7) 0.03065(8) 0.0233(3) Uani 1 1 d . . . . .
H39 H 0.559818 0.288563 0.073533 0.028 Uiso 1 1 calc R U . . .
C40 C 0.75140(11) 0.32917(7) 0.02721(9) 0.0221(3) Uani 1 1 d . . . . .
C41 C 0.70176(14) 0.37356(8) -0.01310(11) 0.0355(4) Uani 1 1 d . . . . .
H41 H 0.656542 0.364929 -0.054661 0.043 Uiso 1 1 calc R U . . .
C42 C 0.71883(15) 0.42996(8) 0.00784(12) 0.0424(5) Uani 1 1 d . . . . .
H42 H 0.685555 0.460094 -0.019619 0.051 Uiso 1 1 calc R U . . .
C43 C 0.78405(14) 0.44272(8) 0.06851(11) 0.0363(4) Uani 1 1 d . . . . .
H43 H 0.794804 0.481546 0.082952 0.044 Uiso 1 1 calc R U . . .
C44 C 0.83370(13) 0.39912(8) 0.10825(10) 0.0322(4) Uani 1 1 d . . . . .
H44 H 0.879339 0.408100 0.149467 0.039 Uiso 1 1 calc R U . . .
C45 C 0.81700(11) 0.34217(7) 0.08804(9) 0.0254(3) Uani 1 1 d . . . . .
H45 H 0.850394 0.312228 0.115793 0.031 Uiso 1 1 calc R U . . .
C46 C 0.77532(10) 0.20612(6) 0.06570(8) 0.0194(3) Uani 1 1 d . . . . .
C47 C 0.88039(11) 0.20452(7) 0.08756(9) 0.0229(3) Uani 1 1 d . . . . .
H47 H 0.925674 0.230583 0.067025 0.027 Uiso 1 1 calc R U . . .
C48 C 0.91789(12) 0.16495(7) 0.13902(9) 0.0249(3) Uani 1 1 d . . . . .
H48 H 0.988718 0.164467 0.154780 0.030 Uiso 1 1 calc R U . . .
C49 C 0.85208(12) 0.12598(7) 0.16761(9) 0.0267(3) Uani 1 1 d . . . . .
H49 H 0.878091 0.098773 0.202840 0.032 Uiso 1 1 calc R U . . .
C50 C 0.74854(12) 0.12650(7) 0.14508(9) 0.0263(3) Uani 1 1 d . . . . .
H50 H 0.704135 0.099284 0.164365 0.032 Uiso 1 1 calc R U . . .
C51 C 0.70965(11) 0.16656(7) 0.09456(9) 0.0221(3) Uani 1 1 d . . . . .
H51 H 0.638580 0.167129 0.079582 0.027 Uiso 1 1 calc R U . . .
N2 N 0.04612(17) 0.53337(10) 0.71491(15) 0.0692(6) Uani 1 1 d . . . . .
C52 C 0.09793(14) 0.49500(8) 0.71062(11) 0.0352(4) Uani 1 1 d . . . . .
C53 C 0.16526(16) 0.44635(9) 0.70553(13) 0.0438(5) Uani 1 1 d . . . . .
H53A H 0.214070 0.454322 0.669352 0.066 Uiso 1 1 calc R U . . .
H53B H 0.124828 0.412307 0.690715 0.066 Uiso 1 1 calc R U . . .
H53C H 0.202547 0.439410 0.753053 0.066 Uiso 1 1 calc R U . . .
N3 N 0.2971(2) 0.56660(12) 0.18990(13) 0.0705(7) Uani 1 1 d . . . . .
C54 C 0.24513(19) 0.52868(12) 0.19572(11) 0.0495(6) Uani 1 1 d . . . . .
C55 C 0.17912(17) 0.47873(13) 0.20426(12) 0.0587(7) Uani 1 1 d . . . . .
H55A H 0.217476 0.443502 0.196333 0.088 Uiso 1 1 calc R U . . .
H55B H 0.119479 0.480853 0.168594 0.088 Uiso 1 1 calc R U . . .
H55C H 0.156323 0.478462 0.253568 0.088 Uiso 1 1 calc R U . . .

loop_
_atom_site_aniso_label
_atom_site_aniso_U_11
_atom_site_aniso_U_22
_atom_site_aniso_U_33
_atom_site_aniso_U_23
_atom_site_aniso_U_13
_atom_site_aniso_U_12
V1 0.01072(10) 0.01498(11) 0.01493(11) -0.00017(8) 0.00109(8) -0.00092(7)
S1 0.01303(14) 0.01582(16) 0.02438(18) 0.00021(13) 0.00069(12) -0.00066(11)
S2 0.01389(14) 0.02447(18) 0.01873(17) -0.00470(14) 0.00367(12) -0.00431(12)
S3 0.01576(15) 0.01824(16) 0.01777(16) 0.00181(13) -0.00082(12) -0.00248(11)
P1 0.01131(14) 0.01642(16) 0.01641(17) -0.00053(13) 0.00139(11) -0.00164(11)
Si1 0.02047(19) 0.0209(2) 0.0259(2) 0.00248(17) 0.00163(15) 0.00512(15)
Si2 0.01972(18) 0.0210(2) 0.01740(19) -0.00072(15) 0.00345(14) 0.00118(14)
Si3 0.0254(2) 0.0212(2) 0.0216(2) 0.00578(16) 0.00232(16) 0.00237(15)
N1 0.0134(5) 0.0207(6) 0.0165(6) -0.0014(5) 0.0024(4) -0.0016(4)
O1 0.0196(5) 0.0362(7) 0.0328(6) -0.0098(5) 0.0047(4) -0.0139(4)
C1 0.0126(6) 0.0211(7) 0.0168(7) -0.0004(5) 0.0013(5) -0.0001(5)
C2 0.0157(6) 0.0235(7) 0.0234(7) -0.0010(6) 0.0015(5) -0.0039(5)
C3 0.0124(6) 0.0324(8) 0.0226(7) -0.0008(6) -0.0001(5) -0.0010(5)
C4 0.0146(6) 0.0304(8) 0.0212(7) 0.0015(6) 0.0000(5) 0.0053(5)
C5 0.0166(6) 0.0216(7) 0.0164(7) 0.0015(5) 0.0010(5) 0.0033(5)
C6 0.0130(6) 0.0218(7) 0.0149(6) 0.0013(5) 0.0014(5) 0.0002(5)
C7 0.0359(9) 0.0295(9) 0.0300(9) -0.0062(7) 0.0027(7) 0.0034(7)
C8 0.0286(8) 0.0308(10) 0.0571(13) 0.0077(9) 0.0018(8) 0.0111(7)
C9 0.0312(8) 0.0288(9) 0.0302(9) 0.0088(7) 0.0048(6) 0.0024(6)
C10 0.0161(6) 0.0170(6) 0.0163(6) -0.0008(5) 0.0010(5) -0.0003(5)
C11 0.0157(6) 0.0243(7) 0.0227(7) -0.0011(6) 0.0010(5) -0.0034(5)
C12 0.0205(7) 0.0259(8) 0.0241(8) -0.0060(6) -0.0030(5) -0.0059(5)
C13 0.0236(7) 0.0226(7) 0.0188(7) -0.0034(6) -0.0004(5) -0.0006(5)
C14 0.0184(6) 0.0176(7) 0.0171(7) -0.0006(5) 0.0005(5) 0.0013(5)
C15 0.0154(6) 0.0170(6) 0.0167(6) 0.0006(5) -0.0004(5) -0.0008(5)
C16 0.0259(7) 0.0280(8) 0.0230(8) 0.0040(6) 0.0035(6) -0.0014(6)
C17 0.0255(8) 0.0292(9) 0.0361(9) 0.0050(7) 0.0023(6) 0.0083(6)
C18 0.0380(9) 0.0377(10) 0.0254(9) -0.0101(7) 0.0114(7) -0.0071(7)
C19 0.0178(6) 0.0169(6) 0.0187(7) -0.0005(5) 0.0048(5) -0.0016(5)
C20 0.0214(7) 0.0253(8) 0.0248(8) 0.0002(6) 0.0009(6) -0.0077(5)
C21 0.0314(8) 0.0315(9) 0.0312(9) 0.0039(7) 0.0024(7) -0.0167(7)
C22 0.0351(8) 0.0245(8) 0.0263(8) 0.0065(6) 0.0046(6) -0.0090(6)
C23 0.0243(7) 0.0186(7) 0.0196(7) 0.0012(6) 0.0032(5) -0.0020(5)
C24 0.0175(6) 0.0155(6) 0.0187(7) -0.0010(5) 0.0047(5) -0.0010(5)
C25 0.0324(8) 0.0309(9) 0.0287(9) 0.0003(7) -0.0040(6) 0.0019(6)
C26 0.0323(9) 0.0446(11) 0.0395(10) 0.0145(9) 0.0084(7) 0.0145(8)
C27 0.0482(11) 0.0269(9) 0.0317(10) 0.0104(7) 0.0010(8) 0.0002(7)
P2 0.01461(15) 0.02373(19) 0.01828(18) 0.00096(14) 0.00267(13) -0.00123(13)
C28 0.0153(6) 0.0431(10) 0.0191(7) 0.0007(7) 0.0029(5) 0.0005(6)
C29 0.0378(10) 0.0522(12) 0.0273(9) -0.0011(8) 0.0089(7) 0.0155(8)
C30 0.0413(11) 0.0851(18) 0.0307(10) -0.0136(11) 0.0033(8) 0.0298(11)
C31 0.0177(8) 0.128(2) 0.0209(9) -0.0073(12) 0.0030(6) 0.0076(11)
C32 0.0234(8) 0.104(2) 0.0219(9) 0.0049(11) 0.0040(7) -0.0197(10)
C33 0.0234(8) 0.0608(13) 0.0225(8) 0.0035(8) 0.0004(6) -0.0164(8)
C34 0.0155(6) 0.0247(7) 0.0190(7) 0.0010(6) 0.0028(5) -0.0008(5)
C35 0.0211(7) 0.0359(9) 0.0201(7) -0.0036(6) 0.0056(5) -0.0034(6)
C36 0.0247(7) 0.0424(10) 0.0194(8) -0.0032(7) -0.0002(6) -0.0098(7)
C37 0.0157(6) 0.0374(9) 0.0260(8) 0.0031(7) 0.0005(5) -0.0038(6)
C38 0.0198(7) 0.0339(9) 0.0246(8) -0.0020(7) 0.0066(6) 0.0019(6)
C39 0.0200(7) 0.0315(8) 0.0185(7) -0.0041(6) 0.0014(5) -0.0016(6)
C40 0.0178(6) 0.0231(7) 0.0253(8) 0.0019(6) 0.0005(5) -0.0018(5)
C41 0.0347(9) 0.0295(9) 0.0396(10) 0.0062(8) -0.0124(7) -0.0026(7)
C42 0.0441(11) 0.0263(9) 0.0546(13) 0.0097(9) -0.0097(9) 0.0002(7)
C43 0.0370(9) 0.0234(9) 0.0479(11) -0.0004(8) 0.0008(8) -0.0042(7)
C44 0.0279(8) 0.0313(9) 0.0363(10) -0.0049(7) -0.0036(7) -0.0026(6)
C45 0.0205(7) 0.0260(8) 0.0292(8) 0.0005(6) -0.0011(6) 0.0010(5)
C46 0.0186(6) 0.0207(7) 0.0193(7) -0.0006(5) 0.0038(5) 0.0003(5)
C47 0.0184(6) 0.0249(8) 0.0256(8) 0.0011(6) 0.0040(5) -0.0012(5)
C48 0.0204(7) 0.0252(8) 0.0291(8) 0.0001(6) 0.0013(6) 0.0021(5)
C49 0.0291(8) 0.0232(8) 0.0279(8) 0.0037(6) 0.0032(6) 0.0046(6)
C50 0.0259(7) 0.0212(8) 0.0331(9) 0.0031(6) 0.0096(6) -0.0006(6)
C51 0.0186(6) 0.0217(7) 0.0266(8) -0.0016(6) 0.0055(5) 0.0002(5)
N2 0.0551(12) 0.0488(13) 0.1046(19) 0.0019(12) 0.0112(12) 0.0175(10)
C52 0.0342(9) 0.0318(10) 0.0393(10) 0.0013(8) 0.0016(7) -0.0003(7)
C53 0.0447(11) 0.0280(10) 0.0587(14) -0.0050(9) 0.0043(9) 0.0045(8)
N3 0.0808(17) 0.0690(17) 0.0642(15) -0.0018(13) 0.0205(12) 0.0188(13)
C54 0.0496(13) 0.0699(17) 0.0291(10) -0.0092(11) 0.0043(9) 0.0264(12)
C55 0.0469(12) 0.093(2) 0.0352(12) -0.0225(12) -0.0040(9) 0.0230(13)

loop_
_atom_type_symbol
_atom_type_description
_atom_type_scat_dispersion_real
_atom_type_scat_dispersion_imag
_atom_type_scat_source
C C 0.0033 0.0016 'International Tables Vol C Tables 4.2.6.8 and 6.1.1.4'
H H 0.0000 0.0000 'International Tables Vol C Tables 4.2.6.8 and 6.1.1.4'
N N 0.0061 0.0033 'International Tables Vol C Tables 4.2.6.8 and 6.1.1.4'
O O 0.0106 0.0060 'International Tables Vol C Tables 4.2.6.8 and 6.1.1.4'
Si Si 0.0817 0.0704 'International Tables Vol C Tables 4.2.6.8 and 6.1.1.4'
P P 0.1023 0.0942 'International Tables Vol C Tables 4.2.6.8 and 6.1.1.4'
S S 0.1246 0.1234 'International Tables Vol C Tables 4.2.6.8 and 6.1.1.4'
V V 0.3005 0.5294 'International Tables Vol C Tables 4.2.6.8 and 6.1.1.4'

loop_
_geom_angle_atom_site_label_1
_geom_angle_atom_site_label_2
_geom_angle_atom_site_label_3
_geom_angle
_geom_angle_site_symmetry_1
_geom_angle_site_symmetry_3
_geom_angle_publ_flag
N1 V1 S2 98.81(4) . . ?
N1 V1 S1 94.46(4) . . ?
S2 V1 S1 120.614(16) . . ?
N1 V1 S3 97.43(4) . . ?
S2 V1 S3 114.845(16) . . ?
S1 V1 S3 120.319(16) . . ?
N1 V1 P1 177.10(4) . . ?
S2 V1 P1 83.401(14) . . ?
S1 V1 P1 82.788(14) . . ?
S3 V1 P1 83.264(14) . . ?
C6 S1 V1 110.71(5) . . ?
C15 S2 V1 110.20(5) . . ?
C24 S3 V1 110.32(5) . . ?
C1 P1 C10 109.51(6) . . ?
C1 P1 C19 109.35(6) . . ?
C10 P1 C19 108.11(7) . . ?
C1 P1 V1 110.34(5) . . ?
C10 P1 V1 109.70(4) . . ?
C19 P1 V1 109.80(5) . . ?
C7 Si1 C8 107.90(9) . . ?
C7 Si1 C9 113.04(8) . . ?
C8 Si1 C9 105.98(9) . . ?
C7 Si1 C5 110.56(8) . . ?
C8 Si1 C5 108.95(8) . . ?
C9 Si1 C5 110.21(7) . . ?
C16 Si2 C18 105.42(8) . . ?
C16 Si2 C17 112.03(8) . . ?
C18 Si2 C17 107.60(9) . . ?
C16 Si2 C14 113.58(7) . . ?
C18 Si2 C14 108.26(7) . . ?
C17 Si2 C14 109.64(7) . . ?
C25 Si3 C26 109.67(9) . . ?
C25 Si3 C27 108.30(9) . . ?
C26 Si3 C27 106.23(9) . . ?
C25 Si3 C23 113.14(7) . . ?
C26 Si3 C23 112.47(8) . . ?
C27 Si3 C23 106.66(8) . . ?
O1 N1 V1 176.76(12) . . ?
C2 C1 C6 120.27(13) . . ?
C2 C1 P1 124.86(11) . . ?
C6 C1 P1 114.86(9) . . ?
C3 C2 C1 119.98(14) . . ?
C4 C3 C2 119.52(13) . . ?
C3 C4 C5 122.66(13) . . ?
C4 C5 C6 116.98(13) . . ?
C4 C5 Si1 119.31(11) . . ?
C6 C5 Si1 123.70(10) . . ?
C1 C6 C5 120.46(12) . . ?
C1 C6 S1 121.08(10) . . ?
C5 C6 S1 118.45(11) . . ?
C11 C10 C15 119.99(13) . . ?
C11 C10 P1 124.93(11) . . ?
C15 C10 P1 115.08(10) . . ?
C12 C11 C10 120.01(13) . . ?
C11 C12 C13 119.77(13) . . ?
C12 C13 C14 122.53(14) . . ?
C13 C14 C15 117.11(13) . . ?
C13 C14 Si2 118.75(11) . . ?
C15 C14 Si2 124.13(10) . . ?
C10 C15 C14 120.52(12) . . ?
C10 C15 S2 121.22(11) . . ?
C14 C15 S2 118.24(10) . . ?
C20 C19 C24 120.10(13) . . ?
C20 C19 P1 124.77(11) . . ?
C24 C19 P1 115.09(10) . . ?
C21 C20 C19 119.98(14) . . ?
C20 C21 C22 119.57(14) . . ?
C21 C22 C23 122.83(15) . . ?
C22 C23 C24 116.73(14) . . ?
C22 C23 Si3 118.32(12) . . ?
C24 C23 Si3 124.88(11) . . ?
C19 C24 C23 120.66(13) . . ?
C19 C24 S3 121.22(11) . . ?
C23 C24 S3 118.12(11) . . ?
C34 P2 C46 110.33(7) . . ?
C34 P2 C28 112.27(7) . . ?
C46 P2 C28 105.49(7) . . ?
C34 P2 C40 107.05(7) . . ?
C46 P2 C40 111.39(7) . . ?
C28 P2 C40 110.39(8) . . ?
C29 C28 C33 120.27(16) . . ?
C29 C28 P2 118.19(13) . . ?
C33 C28 P2 121.40(15) . . ?
C28 C29 C30 119.4(2) . . ?
C31 C30 C29 119.8(2) . . ?
C32 C31 C30 120.82(18) . . ?
C31 C32 C33 120.8(2) . . ?
C32 C33 C28 118.9(2) . . ?
C35 C34 C39 120.55(13) . . ?
C35 C34 P2 122.03(11) . . ?
C39 C34 P2 117.41(11) . . ?
C34 C35 C36 119.20(14) . . ?
C37 C36 C35 120.32(15) . . ?
C38 C37 C36 120.40(14) . . ?
C37 C38 C39 120.14(14) . . ?
C38 C39 C34 119.38(14) . . ?
C45 C40 C41 119.74(15) . . ?
C45 C40 P2 121.94(12) . . ?
C41 C40 P2 118.32(12) . . ?
C42 C41 C40 119.75(17) . . ?
C43 C42 C41 120.35(18) . . ?
C42 C43 C44 120.16(17) . . ?
C43 C44 C45 120.16(16) . . ?
C40 C45 C44 119.84(15) . . ?
C51 C46 C47 119.70(14) . . ?
C51 C46 P2 120.82(11) . . ?
C47 C46 P2 119.41(11) . . ?
C48 C47 C46 119.92(14) . . ?
C47 C48 C49 119.98(14) . . ?
C50 C49 C48 120.40(15) . . ?
C51 C50 C49 120.23(14) . . ?
C50 C51 C46 119.75(14) . . ?
N2 C52 C53 179.3(3) . . ?
N3 C54 C55 178.8(3) . . ?

loop_
_geom_bond_atom_site_label_1
_geom_bond_atom_site_label_2
_geom_bond_distance
_geom_bond_site_symmetry_2
_geom_bond_publ_flag
V1 N1 1.7235(11) . ?
V1 S2 2.2986(4) . ?
V1 S1 2.2989(4) . ?
V1 S3 2.2993(4) . ?
V1 P1 2.3807(4) . ?
S1 C6 1.7889(13) . ?
S2 C15 1.7887(14) . ?
S3 C24 1.7832(14) . ?
P1 C1 1.8151(14) . ?
P1 C10 1.8170(14) . ?
P1 C19 1.8187(15) . ?
Si1 C7 1.8678(18) . ?
Si1 C8 1.8709(17) . ?
Si1 C9 1.8722(17) . ?
Si1 C5 1.8845(16) . ?
Si2 C16 1.8566(17) . ?
Si2 C18 1.8708(17) . ?
Si2 C17 1.8755(16) . ?
Si2 C14 1.8961(14) . ?
Si3 C25 1.8594(18) . ?
Si3 C26 1.8687(18) . ?
Si3 C27 1.8729(18) . ?
Si3 C23 1.9047(16) . ?
N1 O1 1.2154(15) . ?
C1 C2 1.3982(18) . ?
C1 C6 1.405(2) . ?
C2 C3 1.389(2) . ?
C3 C4 1.388(2) . ?
C4 C5 1.405(2) . ?
C5 C6 1.4205(19) . ?
C10 C11 1.3995(19) . ?
C10 C15 1.4114(18) . ?
C11 C12 1.383(2) . ?
C12 C13 1.389(2) . ?
C13 C14 1.403(2) . ?
C14 C15 1.417(2) . ?
C19 C20 1.3967(19) . ?
C19 C24 1.410(2) . ?
C20 C21 1.385(2) . ?
C21 C22 1.387(2) . ?
C22 C23 1.405(2) . ?
C23 C24 1.416(2) . ?
P2 C34 1.7897(14) . ?
P2 C46 1.7916(15) . ?
P2 C28 1.7918(16) . ?
P2 C40 1.7961(16) . ?
C28 C29 1.389(3) . ?
C28 C33 1.396(2) . ?
C29 C30 1.397(2) . ?
C30 C31 1.374(4) . ?
C31 C32 1.363(4) . ?
C32 C33 1.390(3) . ?
C34 C35 1.390(2) . ?
C34 C39 1.404(2) . ?
C35 C36 1.392(2) . ?
C36 C37 1.386(2) . ?
C37 C38 1.385(2) . ?
C38 C39 1.386(2) . ?
C40 C45 1.388(2) . ?
C40 C41 1.402(2) . ?
C41 C42 1.382(3) . ?
C42 C43 1.382(3) . ?
C43 C44 1.383(3) . ?
C44 C45 1.391(2) . ?
C46 C51 1.397(2) . ?
C46 C47 1.4037(19) . ?
C47 C48 1.383(2) . ?
C48 C49 1.387(2) . ?
C49 C50 1.387(2) . ?
C50 C51 1.385(2) . ?
N2 C52 1.130(3) . ?
C52 C53 1.445(3) . ?
N3 C54 1.127(4) . ?
C54 C55 1.467(4) . ?
